data_7244827
loop_
_publ_author_name
'Hatcher, Lauren E.'
'Coulson, Ben A.'

_publ_section_title
;
 Exploring the influence of polymorphism and chromophore co-ligands on
 linkage isomer photoswitching in [Pd(bpy4dca)(NO2)2]
;
_journal_name_full CrystEngComm
_journal_paper_doi 10.1039/D2CE00213B
_journal_year 2022
_chemical_formula_moiety 'C14 H12 N4 O8 Pd'
_chemical_formula_sum 'C14 H12 N4 O8 Pd'
_chemical_formula_weight 470.68
_chemical_name_systematic
;
Dinitro-(dimethyl 2,2'-bipyridine-4,4'-dicarboxylate)palladium(II)
;
_chemical_properties_physical Light-sensitive,Photo-sensitive
_space_group_crystal_system monoclinic
_space_group_IT_number 14
_space_group_name_Hall '-P 2yn'
_space_group_name_H-M_alt 'P 1 21/n 1'
_atom_sites_solution_hydrogens geom
_audit_creation_method SHELXL-2018/3
_audit_update_record
;
2022-02-14 deposited with the CCDC.	2022-03-25 downloaded from the CCDC.
;
_cell_angle_alpha 90
_cell_angle_beta 94.906(4)
_cell_angle_gamma 90
_cell_formula_units_Z 4
_cell_length_a 8.5750(4)
_cell_length_b 7.7508(3)
_cell_length_c 24.9403(9)
_cell_measurement_reflns_used 2486
_cell_measurement_temperature 240(2)
_cell_measurement_theta_max 27.0630
_cell_measurement_theta_min 3.5590
_cell_volume 1651.54(12)
_computing_cell_refinement 'CrysAlisPro 1.171.40.67a (Rigaku OD, 2019)'
_computing_data_collection 'CrysAlisPro 1.171.40.67a (Rigaku OD, 2019)'
_computing_data_reduction 'CrysAlisPro 1.171.40.67a (Rigaku OD, 2019)'
_computing_structure_refinement 'SHELXL-2018/3 (Sheldrick, 2018)'
_computing_structure_solution 'SHELXT 2018/2 (Sheldrick, 2018)'
_diffrn_ambient_temperature 240(2)
_diffrn_detector_area_resol_mean 10.3795
_diffrn_measured_fraction_theta_full 0.996
_diffrn_measured_fraction_theta_max 0.996
_diffrn_measurement_device_type 'Xcalibur, Atlas, Gemini ultra'
_diffrn_measurement_method '\w scans'
_diffrn_radiation_type MoK\a
_diffrn_radiation_wavelength 0.71073
_diffrn_reflns_av_R_equivalents 0.0409
_diffrn_reflns_av_unetI/netI 0.0683
_diffrn_reflns_Laue_measured_fraction_full 0.996
_diffrn_reflns_Laue_measured_fraction_max 0.996
_diffrn_reflns_limit_h_max 10
_diffrn_reflns_limit_h_min -10
_diffrn_reflns_limit_k_max 9
_diffrn_reflns_limit_k_min -8
_diffrn_reflns_limit_l_max 30
_diffrn_reflns_limit_l_min -31
_diffrn_reflns_number 7294
_diffrn_reflns_point_group_measured_fraction_full 0.996
_diffrn_reflns_point_group_measured_fraction_max 0.996
_diffrn_reflns_theta_full 25.242
_diffrn_reflns_theta_max 26.370
_diffrn_reflns_theta_min 3.549
_diffrn_source 'fine-focus sealed X-ray tube'
_diffrn_source_type 'Enhance (Mo) X-ray Source'
_exptl_absorpt_coefficient_mu 1.179
_exptl_absorpt_correction_T_max 1.00000
_exptl_absorpt_correction_T_min 0.80841
_exptl_absorpt_correction_type multi-scan
_exptl_absorpt_process_details
;
CrysAlisPro 1.171.40.67a (Rigaku Oxford Diffraction, 2019)
Empirical absorption correction using spherical harmonics,
 implemented in SCALE3 ABSPACK scaling algorithm.
;
_exptl_crystal_colour yellow
_exptl_crystal_density_diffrn 1.893
_exptl_crystal_description block
_exptl_crystal_F_000 936
_exptl_crystal_recrystallization_method 'Re-crystallisation from solvent: Acetonitrile/water'
_exptl_crystal_size_max 0.300
_exptl_crystal_size_mid 0.200
_exptl_crystal_size_min 0.100
_refine_diff_density_max 0.626
_refine_diff_density_min -0.563
_refine_diff_density_rms 0.106
_refine_ls_extinction_method none
_refine_ls_goodness_of_fit_ref 1.017
_refine_ls_hydrogen_treatment constr
_refine_ls_matrix_type full
_refine_ls_number_parameters 253
_refine_ls_number_reflns 3379
_refine_ls_number_restraints 237
_refine_ls_restrained_S_all 1.005
_refine_ls_R_factor_all 0.0676
_refine_ls_R_factor_gt 0.0401
_refine_ls_shift/su_max 0.002
_refine_ls_shift/su_mean 0.000
_refine_ls_structure_factor_coef Fsqd
_refine_ls_weighting_details 'w=1/[\s^2^(Fo^2^)+(0.0288P)^2^] where P=(Fo^2^+2Fc^2^)/3'
_refine_ls_weighting_scheme calc
_refine_ls_wR_factor_gt 0.0721
_refine_ls_wR_factor_ref 0.0833
_reflns_Friedel_coverage 0.000
_reflns_number_gt 2454
_reflns_number_total 3379
_reflns_threshold_expression 'I > 2\s(I)'
_cod_data_source_file d2ce00213b3.cif
_cod_data_source_block Poly2_ES-VT-2_240K
_cod_original_cell_volume 1651.54(11)
_cod_original_sg_symbol_H-M 'P 21/n'
_cod_database_code 7244827
_shelx_shelxl_version_number 2018/3
_shelx_space_group_comment
;
The symmetry employed for this shelxl refinement is uniquely defined
by the following loop, which should always be used as a source of
symmetry information in preference to the above space-group names.
They are only intended as comments.
;
_shelx_estimated_absorpt_t_min 0.719
_shelx_estimated_absorpt_t_max 0.891

loop_
_space_group_symop_operation_xyz
'x, y, z'
'-x+1/2, y+1/2, -z+1/2'
'-x, -y, -z'
'x-1/2, -y-1/2, z-1/2'

loop_
_atom_site_label
_atom_site_type_symbol
_atom_site_fract_x
_atom_site_fract_y
_atom_site_fract_z
_atom_site_U_iso_or_equiv
_atom_site_adp_type
_atom_site_occupancy
_atom_site_site_symmetry_order
_atom_site_calc_flag
_atom_site_refinement_flags_posn
_atom_site_refinement_flags_adp
_atom_site_refinement_flags_occupancy
_atom_site_disorder_assembly
_atom_site_disorder_group
Pd1 Pd 0.28112(4) 0.55802(4) 0.50666(2) 0.02786(11) Uani 1 1 d . . . . .
O1 O 0.4217(5) 0.7757(5) 0.43365(19) 0.0922(15) Uani 1 1 d . . . . .
O2 O 0.2291(5) 0.8912(4) 0.46451(16) 0.0743(12) Uani 1 1 d . . . . .
O5 O 0.6496(4) 0.9614(4) 0.73581(13) 0.0572(10) Uani 1 1 d . . . . .
O6 O 0.5786(4) 0.7093(3) 0.76918(12) 0.0371(7) Uani 1 1 d . . . . .
O7 O 0.2305(3) -0.0161(4) 0.72157(11) 0.0356(7) Uani 1 1 d . . . . .
O8 O 0.0571(4) -0.1289(4) 0.65933(12) 0.0445(9) Uani 1 1 d . . . . .
N1 N 0.3163(5) 0.7685(4) 0.46257(15) 0.0369(8) Uani 1 1 d . . . . .
N3 N 0.3856(4) 0.6550(4) 0.57676(13) 0.0276(7) Uani 1 1 d . . . . .
N4 N 0.2455(4) 0.3568(4) 0.55729(13) 0.0278(7) Uani 1 1 d . . . . .
C1 C 0.4592(5) 0.8069(5) 0.58295(18) 0.0354(10) Uani 1 1 d . . . . .
H1 H 0.465484 0.878119 0.552709 0.043 Uiso 1 1 calc R U . . .
C2 C 0.5262(5) 0.8624(5) 0.63220(18) 0.0359(10) Uani 1 1 d . . . . .
H2 H 0.578876 0.968823 0.635226 0.043 Uiso 1 1 calc R U . . .
C3 C 0.5151(5) 0.7602(5) 0.67690(17) 0.0281(8) Uani 1 1 d . . . . .
C4 C 0.4389(5) 0.6026(5) 0.67082(16) 0.0277(9) Uani 1 1 d . . . . .
H4 H 0.430906 0.530358 0.700739 0.033 Uiso 1 1 calc R U . . .
C5 C 0.3749(5) 0.5525(5) 0.62054(16) 0.0249(8) Uani 1 1 d . . . . .
C6 C 0.2943(5) 0.3861(5) 0.60971(16) 0.0252(8) Uani 1 1 d . . . . .
C7 C 0.2691(5) 0.2655(5) 0.64884(17) 0.0285(9) Uani 1 1 d . . . . .
H7 H 0.303673 0.286715 0.685022 0.034 Uiso 1 1 calc R U . . .
C8 C 0.1927(5) 0.1134(5) 0.63434(17) 0.0294(9) Uani 1 1 d . . . . .
C9 C 0.1439(5) 0.0841(5) 0.58069(17) 0.0346(10) Uani 1 1 d . . . . .
H9 H 0.092398 -0.018742 0.569852 0.042 Uiso 1 1 calc R U . . .
C10 C 0.1726(5) 0.2090(5) 0.54375(17) 0.0335(10) Uani 1 1 d . . . . .
H10 H 0.139523 0.189612 0.507344 0.040 Uiso 1 1 calc R U . . .
C11 C 0.5886(5) 0.8233(5) 0.73003(17) 0.0333(9) Uani 1 1 d . . . . .
C12 C 0.6603(6) 0.7547(6) 0.82061(18) 0.0466(13) Uani 1 1 d . . . . .
H12A H 0.768235 0.783109 0.815529 0.070 Uiso 1 1 calc R U . . .
H12B H 0.657497 0.657837 0.845122 0.070 Uiso 1 1 calc R U . . .
H12C H 0.609800 0.853563 0.835542 0.070 Uiso 1 1 calc R U . . .
C13 C 0.1637(5) -0.0173(5) 0.67720(17) 0.0279(8) Uani 1 1 d . . . . .
C14 C 0.0100(6) -0.2585(6) 0.69726(19) 0.0502(14) Uani 1 1 d . . . . .
H14A H -0.066809 -0.335154 0.679095 0.075 Uiso 1 1 calc R U . . .
H14B H -0.035404 -0.201745 0.726913 0.075 Uiso 1 1 calc R U . . .
H14C H 0.100827 -0.324584 0.710955 0.075 Uiso 1 1 calc R U . . .
O3 O 0.2528(5) 0.4334(6) 0.40057(17) 0.0501(11) Uani 0.748(5) 1 d D . P A 1
O4 O 0.0389(5) 0.4106(7) 0.43683(19) 0.0538(13) Uani 0.748(5) 1 d D . P A 1
N2 N 0.1759(4) 0.4520(5) 0.43977(14) 0.0367(8) Uani 0.748(5) 1 d D . P A 1
O3A O 0.2243(16) 0.3256(15) 0.4185(5) 0.0501(11) Uani 0.252(5) 1 d D . P A 2
O4A O 0.0489(12) 0.5125(19) 0.4217(6) 0.0538(13) Uani 0.252(5) 1 d D . P A 2
N2A N 0.1759(4) 0.4520(5) 0.43977(14) 0.0367(8) Uani 0.252(5) 1 d D . P A 2

loop_
_atom_site_aniso_label
_atom_site_aniso_U_11
_atom_site_aniso_U_22
_atom_site_aniso_U_33
_atom_site_aniso_U_23
_atom_site_aniso_U_13
_atom_site_aniso_U_12
Pd1 0.0316(2) 0.03166(19) 0.02024(18) 0.00245(14) 0.00152(13) 0.00353(16)
O1 0.075(3) 0.091(3) 0.118(4) 0.059(3) 0.055(2) 0.024(2)
O2 0.101(3) 0.053(2) 0.072(3) 0.021(2) 0.028(2) 0.0329(19)
O5 0.083(3) 0.0475(17) 0.041(2) -0.0114(15) 0.0030(19) -0.0295(17)
O6 0.0459(19) 0.0353(16) 0.0286(15) -0.0051(12) -0.0053(13) -0.0066(14)
O7 0.0437(19) 0.0359(16) 0.0262(14) -0.0005(13) -0.0020(13) -0.0071(14)
O8 0.062(2) 0.0344(15) 0.0344(18) 0.0078(13) -0.0109(15) -0.0198(14)
N1 0.042(2) 0.0379(18) 0.030(2) 0.0095(16) -0.0007(15) 0.0020(14)
N3 0.0302(19) 0.0285(15) 0.0240(16) 0.0017(12) 0.0019(14) 0.0018(13)
N4 0.032(2) 0.0285(15) 0.0225(15) 0.0006(13) -0.0003(14) 0.0027(13)
C1 0.042(3) 0.0314(18) 0.033(2) 0.0036(16) 0.0060(18) -0.0042(17)
C2 0.042(3) 0.030(2) 0.0354(19) 0.0015(15) 0.0042(17) -0.0056(19)
C3 0.028(2) 0.0280(17) 0.0282(17) -0.0033(13) 0.0038(15) 0.0028(15)
C4 0.033(2) 0.0282(17) 0.0219(18) 0.0005(14) 0.0027(16) 0.0010(15)
C5 0.025(2) 0.0270(16) 0.0225(16) -0.0002(12) 0.0032(14) 0.0021(14)
C6 0.024(2) 0.0269(16) 0.0246(16) -0.0023(12) 0.0005(14) 0.0034(14)
C7 0.031(2) 0.0294(16) 0.025(2) -0.0009(14) -0.0002(17) 0.0013(15)
C8 0.033(2) 0.0285(16) 0.0268(17) 0.0005(13) 0.0001(16) 0.0010(15)
C9 0.044(3) 0.030(2) 0.0290(18) -0.0034(14) -0.0031(17) -0.0059(19)
C10 0.042(3) 0.0343(18) 0.023(2) -0.0031(14) -0.0074(18) -0.0018(16)
C11 0.036(2) 0.0331(17) 0.0311(17) -0.0073(13) 0.0025(16) -0.0019(15)
C12 0.054(3) 0.053(3) 0.031(2) -0.010(2) -0.009(2) -0.006(2)
C13 0.035(2) 0.0230(17) 0.0257(16) -0.0041(13) 0.0031(14) 0.0003(14)
C14 0.070(4) 0.037(2) 0.042(3) 0.011(2) -0.007(2) -0.022(2)
O3 0.057(3) 0.065(3) 0.029(2) -0.009(2) 0.0101(17) 0.009(2)
O4 0.0363(17) 0.084(4) 0.040(3) -0.002(2) -0.0029(16) 0.0012(18)
N2 0.0362(16) 0.0518(19) 0.0218(16) -0.0045(15) 0.0003(13) 0.0038(15)
O3A 0.057(3) 0.065(3) 0.029(2) -0.009(2) 0.0101(17) 0.009(2)
O4A 0.0363(17) 0.084(4) 0.040(3) -0.002(2) -0.0029(16) 0.0012(18)
N2A 0.0362(16) 0.0518(19) 0.0218(16) -0.0045(15) 0.0003(13) 0.0038(15)

loop_
_atom_type_symbol
_atom_type_description
_atom_type_scat_dispersion_real
_atom_type_scat_dispersion_imag
_atom_type_scat_source
C C 0.0033 0.0016 'International Tables Vol C Tables 4.2.6.8 and 6.1.1.4'
H H 0.0000 0.0000 'International Tables Vol C Tables 4.2.6.8 and 6.1.1.4'
N N 0.0061 0.0033 'International Tables Vol C Tables 4.2.6.8 and 6.1.1.4'
O O 0.0106 0.0060 'International Tables Vol C Tables 4.2.6.8 and 6.1.1.4'
Pd Pd -0.9988 1.0072 'International Tables Vol C Tables 4.2.6.8 and 6.1.1.4'

loop_
_geom_angle_atom_site_label_1
_geom_angle_atom_site_label_2
_geom_angle_atom_site_label_3
_geom_angle
_geom_angle_site_symmetry_1
_geom_angle_site_symmetry_3
_geom_angle_publ_flag
N2A Pd1 N1 87.44(15) . . ?
N2 Pd1 N1 87.44(15) . . ?
N2A Pd1 N3 177.12(14) . . ?
N2 Pd1 N3 177.12(14) . . ?
N1 Pd1 N3 95.44(14) . . ?
N2A Pd1 N4 96.95(14) . . ?
N2 Pd1 N4 96.95(14) . . ?
N1 Pd1 N4 175.08(14) . . ?
N3 Pd1 N4 80.17(13) . . ?
C11 O6 C12 115.7(3) . . ?
C13 O8 C14 117.2(3) . . ?
O1 N1 O2 118.9(4) . . ?
O1 N1 Pd1 121.5(3) . . ?
O2 N1 Pd1 119.6(3) . . ?
C1 N3 C5 119.0(4) . . ?
C1 N3 Pd1 126.2(3) . . ?
C5 N3 Pd1 114.8(3) . . ?
C10 N4 C6 119.1(3) . . ?
C10 N4 Pd1 126.1(3) . . ?
C6 N4 Pd1 114.6(2) . . ?
N3 C1 C2 122.2(4) . . ?
N3 C1 H1 118.9 . . ?
C2 C1 H1 118.9 . . ?
C3 C2 C1 119.2(4) . . ?
C3 C2 H2 120.4 . . ?
C1 C2 H2 120.4 . . ?
C2 C3 C4 118.9(4) . . ?
C2 C3 C11 118.3(4) . . ?
C4 C3 C11 122.8(4) . . ?
C5 C4 C3 119.6(4) . . ?
C5 C4 H4 120.2 . . ?
C3 C4 H4 120.2 . . ?
N3 C5 C4 121.1(4) . . ?
N3 C5 C6 115.2(3) . . ?
C4 C5 C6 123.7(4) . . ?
N4 C6 C7 120.9(4) . . ?
N4 C6 C5 115.0(3) . . ?
C7 C6 C5 124.1(4) . . ?
C6 C7 C8 119.5(4) . . ?
C6 C7 H7 120.3 . . ?
C8 C7 H7 120.3 . . ?
C7 C8 C9 119.3(4) . . ?
C7 C8 C13 119.4(4) . . ?
C9 C8 C13 121.3(4) . . ?
C10 C9 C8 118.4(4) . . ?
C10 C9 H9 120.8 . . ?
C8 C9 H9 120.8 . . ?
N4 C10 C9 122.8(4) . . ?
N4 C10 H10 118.6 . . ?
C9 C10 H10 118.6 . . ?
O5 C11 O6 124.3(4) . . ?
O5 C11 C3 123.1(4) . . ?
O6 C11 C3 112.6(4) . . ?
O6 C12 H12A 109.5 . . ?
O6 C12 H12B 109.5 . . ?
H12A C12 H12B 109.5 . . ?
O6 C12 H12C 109.5 . . ?
H12A C12 H12C 109.5 . . ?
H12B C12 H12C 109.5 . . ?
O7 C13 O8 125.7(4) . . ?
O7 C13 C8 123.5(4) . . ?
O8 C13 C8 110.8(4) . . ?
O8 C14 H14A 109.5 . . ?
O8 C14 H14B 109.5 . . ?
H14A C14 H14B 109.5 . . ?
O8 C14 H14C 109.5 . . ?
H14A C14 H14C 109.5 . . ?
H14B C14 H14C 109.5 . . ?
O4 N2 O3 120.1(4) . . ?
O4 N2 Pd1 121.5(3) . . ?
O3 N2 Pd1 118.4(3) . . ?
O3A N2A O4A 118.2(8) . . ?
O3A N2A Pd1 123.6(7) . . ?
O4A N2A Pd1 118.0(7) . . ?

loop_
_geom_bond_atom_site_label_1
_geom_bond_atom_site_label_2
_geom_bond_distance
_geom_bond_site_symmetry_2
_geom_bond_publ_flag
Pd1 N2A 2.003(3) . ?
Pd1 N2 2.003(3) . ?
Pd1 N1 2.004(4) . ?
Pd1 N3 2.039(3) . ?
Pd1 N4 2.046(3) . ?
O1 N1 1.205(5) . ?
O2 N1 1.213(5) . ?
O5 C11 1.194(5) . ?
O6 C11 1.325(5) . ?
O6 C12 1.451(5) . ?
O7 C13 1.202(4) . ?
O8 C13 1.309(5) . ?
O8 C14 1.460(5) . ?
N3 C1 1.339(5) . ?
N3 C5 1.360(5) . ?
N4 C10 1.334(5) . ?
N4 C6 1.357(5) . ?
C1 C2 1.380(6) . ?
C1 H1 0.9400 . ?
C2 C3 1.378(6) . ?
C2 H2 0.9400 . ?
C3 C4 1.387(5) . ?
C3 C11 1.500(5) . ?
C4 C5 1.381(5) . ?
C4 H4 0.9400 . ?
C5 C6 1.477(5) . ?
C6 C7 1.382(5) . ?
C7 C8 1.382(5) . ?
C7 H7 0.9400 . ?
C8 C9 1.386(5) . ?
C8 C13 1.509(6) . ?
C9 C10 1.373(6) . ?
C9 H9 0.9400 . ?
C10 H10 0.9400 . ?
C12 H12A 0.9700 . ?
C12 H12B 0.9700 . ?
C12 H12C 0.9700 . ?
C14 H14A 0.9700 . ?
C14 H14B 0.9700 . ?
C14 H14C 0.9700 . ?
O3 N2 1.233(5) . ?
O4 N2 1.215(5) . ?
O3A N2A 1.205(7) . ?
O4A N2A 1.235(8) . ?

loop_
_geom_hbond_atom_site_label_D
_geom_hbond_atom_site_label_H
_geom_hbond_atom_site_label_A
_geom_hbond_distance_DH
_geom_hbond_distance_HA
_geom_hbond_distance_DA
_geom_hbond_angle_DHA
_geom_hbond_site_symmetry_A
_geom_hbond_publ_flag
C1 H1 N1 0.94 2.63 3.158(6) 116.0 . yes
C2 H2 O1 0.94 2.62 3.300(6) 129.5 3_676 yes
C4 H4 O7 0.94 2.50 3.290(5) 141.6 2_556 yes
C10 H10 O4^a 0.94 2.55 3.216(7) 127.9 . yes
C10 H10 N2^a 0.94 2.68 3.207(6) 116.4 . yes
C10 H10 O3A^b 0.94 2.61 3.319(15) 132.2 . yes
C12 H12C O3^a 0.97 2.55 3.190(7) 123.3 4_676 yes
C12 H12C O4A^b 0.97 2.48 3.306(18) 142.8 4_676 yes
C14 H14A O3^a 0.97 2.56 3.454(7) 154.1 3_556 yes
C14 H14C O7 0.97 2.59 3.503(5) 156.7 2_546 yes

loop_
_geom_torsion_atom_site_label_1
_geom_torsion_atom_site_label_2
_geom_torsion_atom_site_label_3
_geom_torsion_atom_site_label_4
_geom_torsion
_geom_torsion_site_symmetry_1
_geom_torsion_site_symmetry_2
_geom_torsion_site_symmetry_3
_geom_torsion_site_symmetry_4
_geom_torsion_publ_flag
C5 N3 C1 C2 0.7(6) . . . . ?
Pd1 N3 C1 C2 179.7(3) . . . . ?
N3 C1 C2 C3 -1.2(7) . . . . ?
C1 C2 C3 C4 1.1(6) . . . . ?
C1 C2 C3 C11 -179.9(4) . . . . ?
C2 C3 C4 C5 -0.6(6) . . . . ?
C11 C3 C4 C5 -179.5(4) . . . . ?
C1 N3 C5 C4 -0.2(6) . . . . ?
Pd1 N3 C5 C4 -179.3(3) . . . . ?
C1 N3 C5 C6 -178.9(3) . . . . ?
Pd1 N3 C5 C6 1.9(4) . . . . ?
C3 C4 C5 N3 0.1(6) . . . . ?
C3 C4 C5 C6 178.8(4) . . . . ?
C10 N4 C6 C7 -0.1(6) . . . . ?
Pd1 N4 C6 C7 176.1(3) . . . . ?
C10 N4 C6 C5 179.5(4) . . . . ?
Pd1 N4 C6 C5 -4.3(4) . . . . ?
N3 C5 C6 N4 1.6(5) . . . . ?
C4 C5 C6 N4 -177.1(4) . . . . ?
N3 C5 C6 C7 -178.8(4) . . . . ?
C4 C5 C6 C7 2.4(6) . . . . ?
N4 C6 C7 C8 -0.2(6) . . . . ?
C5 C6 C7 C8 -179.8(4) . . . . ?
C6 C7 C8 C9 0.5(6) . . . . ?
C6 C7 C8 C13 -179.3(4) . . . . ?
C7 C8 C9 C10 -0.5(6) . . . . ?
C13 C8 C9 C10 179.4(4) . . . . ?
C6 N4 C10 C9 0.2(6) . . . . ?
Pd1 N4 C10 C9 -175.5(3) . . . . ?
C8 C9 C10 N4 0.1(7) . . . . ?
C12 O6 C11 O5 -5.4(7) . . . . ?
C12 O6 C11 C3 174.3(3) . . . . ?
C2 C3 C11 O5 3.7(7) . . . . ?
C4 C3 C11 O5 -177.3(4) . . . . ?
C2 C3 C11 O6 -176.1(4) . . . . ?
C4 C3 C11 O6 2.9(6) . . . . ?
C14 O8 C13 O7 2.9(7) . . . . ?
C14 O8 C13 C8 -176.8(4) . . . . ?
C7 C8 C13 O7 -16.4(6) . . . . ?
C9 C8 C13 O7 163.8(4) . . . . ?
C7 C8 C13 O8 163.4(4) . . . . ?
C9 C8 C13 O8 -16.5(6) . . . . ?
